data_2226058
loop_
_publ_author_name
'Suchetan, P. A.'
'Gowda, B. Thimme'
'Foro, Sabine'
'Fuess, Hartmut'

_publ_section_title
;
 2-Chloro-<i>N</i>-(3-methylbenzoyl)benzenesulfonamide
;
_journal_coeditor_code BT5261
_journal_issue 6
_journal_name_full 'Acta Crystallographica Section E'
_journal_page_first o1292
_journal_paper_doi 10.1107/S1600536810016235
_journal_volume 66
_journal_year 2010
_chemical_formula_iupac 'C14 H12 Cl N O3 S'
_chemical_formula_moiety 'C14 H12 Cl N O3 S'
_chemical_formula_sum 'C14 H12 Cl N O3 S'
_chemical_formula_weight 309.76
_chemical_name_systematic
;
2-Chloro-<i>N</i>-(3-methylbenzoyl)benzenesulfonamide
;
_space_group_IT_number 61
_symmetry_cell_setting orthorhombic
_symmetry_space_group_name_Hall '-P 2ac 2ab'
_symmetry_space_group_name_H-M 'P b c a'
_atom_sites_solution_hydrogens geom
_atom_sites_solution_primary direct
_atom_sites_solution_secondary difmap
_audit_creation_method SHELXL-97
_cell_angle_alpha 90.00
_cell_angle_beta 90.00
_cell_angle_gamma 90.00
_cell_formula_units_Z 8
_cell_length_a 12.4487(8)
_cell_length_b 13.4619(8)
_cell_length_c 17.4550(10)
_cell_measurement_reflns_used 5313
_cell_measurement_temperature 299(2)
_cell_measurement_theta_max 27.67
_cell_measurement_theta_min 2.77
_cell_volume 2925.2(3)
_computing_cell_refinement
;
CrysAlis RED (Oxford Diffraction, 2009)
;
_computing_data_collection
;
CrysAlis CCD (Oxford Diffraction, 2009)
;
_computing_data_reduction
;
CrysAlis RED (Oxford Diffraction, 2009)
;
_computing_molecular_graphics 'PLATON (Spek, 2009)'
_computing_publication_material 'SHELXL97 (Sheldrick, 2008)'
_computing_structure_refinement 'SHELXL97 (Sheldrick, 2008)'
_computing_structure_solution 'SHELXS97 (Sheldrick, 2008)'
_diffrn_ambient_temperature 299(2)
_diffrn_measured_fraction_theta_full 0.988
_diffrn_measured_fraction_theta_max 0.988
_diffrn_measurement_device_type
;
Oxford Diffraction Xcalibur diffractometer
with a Sapphire CCD detector
;
_diffrn_measurement_method
;
Rotation method data acquisition using omega and phi scans
;
_diffrn_radiation_monochromator graphite
_diffrn_radiation_source 'fine-focus sealed tube'
_diffrn_radiation_type MoK\a
_diffrn_radiation_wavelength 0.71073
_diffrn_reflns_av_R_equivalents 0.0142
_diffrn_reflns_av_sigmaI/netI 0.0152
_diffrn_reflns_limit_h_max 11
_diffrn_reflns_limit_h_min -15
_diffrn_reflns_limit_k_max 9
_diffrn_reflns_limit_k_min -16
_diffrn_reflns_limit_l_max 21
_diffrn_reflns_limit_l_min -12
_diffrn_reflns_number 7216
_diffrn_reflns_theta_full 26.37
_diffrn_reflns_theta_max 26.37
_diffrn_reflns_theta_min 2.85
_diffrn_standards_decay_% 0
_diffrn_standards_number 0
_exptl_absorpt_coefficient_mu 0.409
_exptl_absorpt_correction_T_max 0.9227
_exptl_absorpt_correction_T_min 0.8871
_exptl_absorpt_correction_type multi-scan
_exptl_absorpt_process_details
;
(CrysAlis RED; Oxford Diffraction, 2009)
;
_exptl_crystal_colour colourless
_exptl_crystal_density_diffrn 1.407
_exptl_crystal_density_method 'not measured'
_exptl_crystal_description prism
_exptl_crystal_F_000 1280
_exptl_crystal_size_max 0.30
_exptl_crystal_size_mid 0.30
_exptl_crystal_size_min 0.20
_refine_diff_density_max 0.204
_refine_diff_density_min -0.279
_refine_ls_extinction_coef 0.0265(11)
_refine_ls_extinction_expression Fc^*^=kFc[1+0.001xFc^2^\l^3^/sin(2\q)]^-1/4^
_refine_ls_extinction_method 'SHELXL97 (Sheldrick, 2008)'
_refine_ls_goodness_of_fit_ref 1.041
_refine_ls_hydrogen_treatment mixed
_refine_ls_matrix_type full
_refine_ls_number_parameters 186
_refine_ls_number_reflns 2955
_refine_ls_number_restraints 1
_refine_ls_restrained_S_all 1.041
_refine_ls_R_factor_all 0.0467
_refine_ls_R_factor_gt 0.0349
_refine_ls_shift/su_max 0.001
_refine_ls_shift/su_mean 0.000
_refine_ls_structure_factor_coef Fsqd
_refine_ls_weighting_details 'calc w=1/[\s^2^(Fo^2^)+(0.0429P)^2^+1.5180P] where P=(Fo^2^+2Fc^2^)/3'
_refine_ls_weighting_scheme calc
_refine_ls_wR_factor_gt 0.0877
_refine_ls_wR_factor_ref 0.0952
_reflns_number_gt 2422
_reflns_number_total 2955
_reflns_threshold_expression I>2sigma(I)
_cod_data_source_file bt5261.cif
_cod_data_source_block I
_cod_database_code 2226058
_cod_database_fobs_code 2226058

loop_
_symmetry_equiv_pos_as_xyz
'x, y, z'
'-x+1/2, -y, z+1/2'
'x+1/2, -y+1/2, -z'
'-x, y+1/2, -z+1/2'
'-x, -y, -z'
'x-1/2, y, -z-1/2'
'-x-1/2, y-1/2, z'
'x, -y-1/2, z-1/2'

loop_
_atom_site_type_symbol
_atom_site_label
_atom_site_fract_x
_atom_site_fract_y
_atom_site_fract_z
_atom_site_U_iso_or_equiv
_atom_site_adp_type
_atom_site_calc_flag
_atom_site_refinement_flags
_atom_site_occupancy
_atom_site_disorder_assembly
_atom_site_disorder_group
C C1 -0.00620(14) 0.25666(13) 0.42487(10) 0.0366(4) Uani d . 1 . .
C C2 -0.09360(15) 0.24307(16) 0.47300(11) 0.0452(5) Uani d . 1 . .
C C3 -0.1408(2) 0.15010(19) 0.47939(15) 0.0634(6) Uani d . 1 . .
H H3 -0.1992 0.1408 0.5118 0.076 Uiso calc R 1 . .
C C4 -0.1008(2) 0.07177(18) 0.43768(16) 0.0688(7) Uani d . 1 . .
H H4 -0.1323 0.0095 0.4423 0.083 Uiso calc R 1 . .
C C5 -0.0152(2) 0.08419(16) 0.38944(15) 0.0627(6) Uani d . 1 . .
H H5 0.0109 0.0307 0.3614 0.075 Uiso calc R 1 . .
C C6 0.03249(18) 0.17676(14) 0.38256(12) 0.0482(5) Uani d . 1 . .
H H6 0.0904 0.1855 0.3496 0.058 Uiso calc R 1 . .
C C7 -0.06413(15) 0.45303(13) 0.31212(10) 0.0381(4) Uani d . 1 . .
C C8 -0.13360(15) 0.53961(13) 0.29432(10) 0.0373(4) Uani d . 1 . .
C C9 -0.11657(16) 0.63233(13) 0.32775(11) 0.0404(4) Uani d . 1 . .
H H9 -0.0593 0.6410 0.3613 0.049 Uiso calc R 1 . .
C C10 -0.18376(18) 0.71203(15) 0.31173(11) 0.0476(5) Uani d . 1 . .
C C11 -0.26884(18) 0.69666(18) 0.26178(13) 0.0581(6) Uani d . 1 . .
H H11 -0.3156 0.7487 0.2510 0.070 Uiso calc R 1 . .
C C12 -0.28515(18) 0.60527(19) 0.22792(13) 0.0598(6) Uani d . 1 . .
H H12 -0.3426 0.5966 0.1946 0.072 Uiso calc R 1 . .
C C13 -0.21746(16) 0.52658(15) 0.24283(11) 0.0484(5) Uani d . 1 . .
H H13 -0.2278 0.4657 0.2188 0.058 Uiso calc R 1 . .
C C14 -0.1632(2) 0.81144(17) 0.34798(15) 0.0693(7) Uani d . 1 . .
H H14A -0.1193 0.8509 0.3145 0.083 Uiso calc R 1 . .
H H14B -0.1267 0.8023 0.3959 0.083 Uiso calc R 1 . .
H H14C -0.2303 0.8447 0.3567 0.083 Uiso calc R 1 . .
N N1 -0.01969(13) 0.45407(11) 0.38535(9) 0.0409(4) Uani d D 1 . .
H H1N -0.0421(17) 0.4933(14) 0.4174(11) 0.049 Uiso d D 1 . .
O O1 0.14949(11) 0.35731(10) 0.36476(9) 0.0497(4) Uani d . 1 . .
O O2 0.08974(11) 0.40436(10) 0.49378(8) 0.0465(4) Uani d . 1 . .
O O3 -0.04744(13) 0.38456(10) 0.26879(8) 0.0528(4) Uani d . 1 . .
Cl Cl1 -0.14827(5) 0.34034(5) 0.52560(4) 0.0706(2) Uani d . 1 . .
S S1 0.06458(4) 0.37028(3) 0.41809(3) 0.03622(15) Uani d . 1 . .

loop_
_atom_site_aniso_label
_atom_site_aniso_U_11
_atom_site_aniso_U_22
_atom_site_aniso_U_33
_atom_site_aniso_U_12
_atom_site_aniso_U_13
_atom_site_aniso_U_23
C1 0.0387(9) 0.0376(9) 0.0335(9) 0.0023(8) 0.0006(7) 0.0023(7)
C2 0.0403(10) 0.0532(11) 0.0422(10) -0.0003(9) 0.0050(8) -0.0039(9)
C3 0.0539(13) 0.0707(15) 0.0656(15) -0.0153(12) 0.0158(12) 0.0052(12)
C4 0.0806(17) 0.0468(12) 0.0789(17) -0.0165(12) 0.0058(14) 0.0043(12)
C5 0.0829(17) 0.0386(11) 0.0665(15) 0.0010(11) 0.0102(13) -0.0030(10)
C6 0.0581(12) 0.0400(10) 0.0464(11) 0.0047(9) 0.0100(10) 0.0002(9)
C7 0.0421(10) 0.0362(9) 0.0362(9) -0.0064(8) -0.0011(8) 0.0008(7)
C8 0.0403(10) 0.0395(9) 0.0321(9) -0.0028(8) -0.0009(7) 0.0073(7)
C9 0.0469(10) 0.0395(9) 0.0350(9) -0.0003(8) 0.0001(8) 0.0052(7)
C10 0.0554(12) 0.0446(10) 0.0428(10) 0.0075(9) 0.0127(9) 0.0098(9)
C11 0.0504(13) 0.0652(13) 0.0587(13) 0.0154(11) 0.0049(10) 0.0234(11)
C12 0.0463(12) 0.0789(16) 0.0540(13) -0.0044(11) -0.0136(10) 0.0220(12)
C13 0.0500(11) 0.0536(11) 0.0417(10) -0.0112(9) -0.0079(9) 0.0090(9)
C14 0.0911(18) 0.0452(12) 0.0716(16) 0.0147(12) 0.0123(14) 0.0024(11)
N1 0.0514(9) 0.0365(8) 0.0349(8) 0.0099(7) -0.0053(7) -0.0028(6)
O1 0.0420(7) 0.0497(8) 0.0576(9) -0.0001(6) 0.0114(7) 0.0031(7)
O2 0.0493(8) 0.0466(7) 0.0438(8) 0.0065(6) -0.0130(6) -0.0061(6)
O3 0.0656(10) 0.0463(8) 0.0464(8) 0.0020(7) -0.0051(7) -0.0112(6)
Cl1 0.0563(4) 0.0847(4) 0.0708(4) 0.0028(3) 0.0242(3) -0.0256(3)
S1 0.0360(2) 0.0358(2) 0.0368(3) 0.00304(18) -0.00100(18) -0.00045(18)

loop_
_atom_type_symbol
_atom_type_description
_atom_type_scat_dispersion_real
_atom_type_scat_dispersion_imag
_atom_type_scat_source
C C 0.0033 0.0016 'International Tables Vol C Tables 4.2.6.8 and 6.1.1.4'
H H 0.0000 0.0000 'International Tables Vol C Tables 4.2.6.8 and 6.1.1.4'
N N 0.0061 0.0033 'International Tables Vol C Tables 4.2.6.8 and 6.1.1.4'
O O 0.0106 0.0060 'International Tables Vol C Tables 4.2.6.8 and 6.1.1.4'
Cl Cl 0.1484 0.1585 'International Tables Vol C Tables 4.2.6.8 and 6.1.1.4'
S S 0.1246 0.1234 'International Tables Vol C Tables 4.2.6.8 and 6.1.1.4'

loop_
_geom_angle_atom_site_label_1
_geom_angle_atom_site_label_2
_geom_angle_atom_site_label_3
_geom_angle_site_symmetry_1
_geom_angle_site_symmetry_3
_geom_angle
_geom_angle_publ_flag
C2 C1 C6 . . 119.43(18) ?
C2 C1 S1 . . 123.05(14) ?
C6 C1 S1 . . 117.43(14) ?
C1 C2 C3 . . 119.99(19) ?
C1 C2 Cl1 . . 121.86(16) ?
C3 C2 Cl1 . . 118.14(16) ?
C4 C3 C2 . . 119.8(2) ?
C4 C3 H3 . . 120.1 ?
C2 C3 H3 . . 120.1 ?
C5 C4 C3 . . 120.9(2) ?
C5 C4 H4 . . 119.5 ?
C3 C4 H4 . . 119.5 ?
C4 C5 C6 . . 119.8(2) ?
C4 C5 H5 . . 120.1 ?
C6 C5 H5 . . 120.1 ?
C5 C6 C1 . . 120.1(2) ?
C5 C6 H6 . . 120.0 ?
C1 C6 H6 . . 120.0 ?
O3 C7 N1 . . 120.86(17) ?
O3 C7 C8 . . 124.56(17) ?
N1 C7 C8 . . 114.55(16) ?
C13 C8 C9 . . 119.89(18) ?
C13 C8 C7 . . 118.31(17) ?
C9 C8 C7 . . 121.80(16) ?
C10 C9 C8 . . 121.05(18) ?
C10 C9 H9 . . 119.5 ?
C8 C9 H9 . . 119.5 ?
C11 C10 C9 . . 118.1(2) ?
C11 C10 C14 . . 121.9(2) ?
C9 C10 C14 . . 120.0(2) ?
C12 C11 C10 . . 121.0(2) ?
C12 C11 H11 . . 119.5 ?
C10 C11 H11 . . 119.5 ?
C13 C12 C11 . . 121.0(2) ?
C13 C12 H12 . . 119.5 ?
C11 C12 H12 . . 119.5 ?
C12 C13 C8 . . 119.0(2) ?
C12 C13 H13 . . 120.5 ?
C8 C13 H13 . . 120.5 ?
C10 C14 H14A . . 109.5 ?
C10 C14 H14B . . 109.5 ?
H14A C14 H14B . . 109.5 ?
C10 C14 H14C . . 109.5 ?
H14A C14 H14C . . 109.5 ?
H14B C14 H14C . . 109.5 ?
C7 N1 S1 . . 124.46(13) ?
C7 N1 H1N . . 119.9(15) ?
S1 N1 H1N . . 115.0(15) ?
O1 S1 O2 . . 118.76(9) ?
O1 S1 N1 . . 109.39(9) ?
O2 S1 N1 . . 103.91(8) ?
O1 S1 C1 . . 107.97(8) ?
O2 S1 C1 . . 108.90(8) ?
N1 S1 C1 . . 107.39(8) ?

loop_
_geom_bond_atom_site_label_1
_geom_bond_atom_site_label_2
_geom_bond_site_symmetry_2
_geom_bond_distance
_geom_bond_publ_flag
C1 C2 . 1.387(3) ?
C1 C6 . 1.391(3) ?
C1 S1 . 1.7691(18) ?
C2 C3 . 1.387(3) ?
C2 Cl1 . 1.738(2) ?
C3 C4 . 1.375(4) ?
C3 H3 . 0.9300 ?
C4 C5 . 1.368(3) ?
C4 H4 . 0.9300 ?
C5 C6 . 1.385(3) ?
C5 H5 . 0.9300 ?
C6 H6 . 0.9300 ?
C7 O3 . 1.210(2) ?
C7 N1 . 1.393(2) ?
C7 C8 . 1.484(3) ?
C8 C13 . 1.389(3) ?
C8 C9 . 1.394(3) ?
C9 C10 . 1.389(3) ?
C9 H9 . 0.9300 ?
C10 C11 . 1.387(3) ?
C10 C14 . 1.502(3) ?
C11 C12 . 1.380(3) ?
C11 H11 . 0.9300 ?
C12 C13 . 1.378(3) ?
C12 H12 . 0.9300 ?
C13 H13 . 0.9300 ?
C14 H14A . 0.9600 ?
C14 H14B . 0.9600 ?
C14 H14C . 0.9600 ?
N1 S1 . 1.6430(16) ?
N1 H1N . 0.819(15) ?
O1 S1 . 1.4192(14) ?
O2 S1 . 1.4333(14) ?

loop_
_geom_hbond_atom_site_label_D
_geom_hbond_atom_site_label_H
_geom_hbond_atom_site_label_A
_geom_hbond_site_symmetry_A
_geom_hbond_distance_DH
_geom_hbond_distance_HA
_geom_hbond_distance_DA
_geom_hbond_angle_DHA
N1 H1N O2 5_566 0.819(15) 2.156(16) 2.974(2) 176(2)

loop_
_geom_torsion_atom_site_label_1
_geom_torsion_atom_site_label_2
_geom_torsion_atom_site_label_3
_geom_torsion_atom_site_label_4
_geom_torsion_site_symmetry_1
_geom_torsion_site_symmetry_2
_geom_torsion_site_symmetry_3
_geom_torsion_site_symmetry_4
_geom_torsion
_geom_torsion_publ_flag
C6 C1 C2 C3 . . . . 0.8(3) ?
S1 C1 C2 C3 . . . . -175.56(17) ?
C6 C1 C2 Cl1 . . . . -178.29(16) ?
S1 C1 C2 Cl1 . . . . 5.3(2) ?
C1 C2 C3 C4 . . . . -0.2(4) ?
Cl1 C2 C3 C4 . . . . 178.9(2) ?
C2 C3 C4 C5 . . . . -0.3(4) ?
C3 C4 C5 C6 . . . . 0.3(4) ?
C4 C5 C6 C1 . . . . 0.4(4) ?
C2 C1 C6 C5 . . . . -0.9(3) ?
S1 C1 C6 C5 . . . . 175.69(18) ?
O3 C7 C8 C13 . . . . 27.9(3) ?
N1 C7 C8 C13 . . . . -150.47(17) ?
O3 C7 C8 C9 . . . . -152.07(19) ?
N1 C7 C8 C9 . . . . 29.6(2) ?
C13 C8 C9 C10 . . . . 1.4(3) ?
C7 C8 C9 C10 . . . . -178.59(17) ?
C8 C9 C10 C11 . . . . 0.4(3) ?
C8 C9 C10 C14 . . . . -179.49(19) ?
C9 C10 C11 C12 . . . . -1.1(3) ?
C14 C10 C11 C12 . . . . 178.7(2) ?
C10 C11 C12 C13 . . . . 0.1(3) ?
C11 C12 C13 C8 . . . . 1.7(3) ?
C9 C8 C13 C12 . . . . -2.5(3) ?
C7 C8 C13 C12 . . . . 177.57(18) ?
O3 C7 N1 S1 . . . . 4.7(3) ?
C8 C7 N1 S1 . . . . -176.87(13) ?
C7 N1 S1 O1 . . . . 50.47(18) ?
C7 N1 S1 O2 . . . . 178.25(15) ?
C7 N1 S1 C1 . . . . -66.46(17) ?
C2 C1 S1 O1 . . . . 179.10(16) ?
C6 C1 S1 O1 . . . . 2.64(18) ?
C2 C1 S1 O2 . . . . 48.88(18) ?
C6 C1 S1 O2 . . . . -127.58(15) ?
C2 C1 S1 N1 . . . . -63.04(18) ?
C6 C1 S1 N1 . . . . 120.49(16) ?

loop_
_cod_related_entry_id
_cod_related_entry_database
_cod_related_entry_code
1 ChemSpider 24745024
